data_4339978
loop_
_publ_author_name
'Jana, Partha P.'
'Lidin, Sven'

_publ_section_title
;
 AuCd4: A Hume-Rothery Phase with VEC of 1.8 and Icosahedral and
 Trigonal-Prismatic Clusters as Building Blocks.
;
_journal_issue 3
_journal_name_full 'Inorganic chemistry'
_journal_page_first 713
_journal_page_last 721
_journal_paper_doi 10.1021/ic500616t
_journal_volume 54
_journal_year 2015
_chemical_formula_sum 'Au0.975 Cd4.088'
_chemical_formula_weight 651.6
_space_group_IT_number 176
_symmetry_cell_setting hexagonal
_symmetry_Int_Tables_number 176
_symmetry_space_group_name_Hall '-P 6c'
_symmetry_space_group_name_H-M 'P 63/m'
_cell_angle_alpha 90
_cell_angle_beta 90
_cell_angle_gamma 120
_cell_formula_units_Z 54
_cell_length_a 21.340(3)
_cell_length_b 21.340(3)
_cell_length_c 14.1212(17)
_cell_measurement_reflns_used 2878
_cell_measurement_temperature 293
_cell_measurement_theta_max 28.81
_cell_measurement_theta_min 2.91
_cell_volume 5569.2(13)
_computing_cell_refinement
;
CrysAlisPro, Agilent Technologies,
Version 1.171.35.21 (release 20-01-2012 CrysAlis171 .NET)
(compiled Jan 23 2012,18:06:46)
;
_computing_data_collection
;
CrysAlisPro, Agilent Technologies,
Version 1.171.35.21 (release 20-01-2012 CrysAlis171 .NET)
(compiled Jan 23 2012,18:06:46)
;
_computing_data_reduction
;
CrysAlisPro, Agilent Technologies,
Version 1.171.35.21 (release 20-01-2012 CrysAlis171 .NET)
(compiled Jan 23 2012,18:06:46)
;
_diffrn_ambient_temperature 293
_diffrn_detector_area_resol_mean 16.1367
_diffrn_measured_fraction_theta_full 0.98
_diffrn_measured_fraction_theta_max 0.92
_diffrn_measurement_device 'four-cycle diffractometer'
_diffrn_measurement_device_type 'Xcalibur, Eos'
_diffrn_measurement_method '\w scans'
_diffrn_radiation_monochromator graphite
_diffrn_radiation_probe x-ray
_diffrn_radiation_source 'Enhance (Mo) X-ray Source'
_diffrn_radiation_type 'Mo K\a'
_diffrn_radiation_wavelength 0.7107
_diffrn_reflns_av_R_equivalents 0.0577
_diffrn_reflns_av_sigmaI/netI 0.0514
_diffrn_reflns_limit_h_max 27
_diffrn_reflns_limit_h_min -27
_diffrn_reflns_limit_k_max 26
_diffrn_reflns_limit_k_min -23
_diffrn_reflns_limit_l_max 9
_diffrn_reflns_limit_l_min -18
_diffrn_reflns_number 20672
_diffrn_reflns_theta_full 27.93
_diffrn_reflns_theta_max 28.92
_diffrn_reflns_theta_min 2.92
_exptl_absorpt_coefficient_mu 55.039
_exptl_absorpt_correction_T_max 1
_exptl_absorpt_correction_T_min 0.285
_exptl_absorpt_correction_type multi-scan
_exptl_absorpt_process_details
;
CrysAlisPro, Agilent Technologies,
Version 1.171.35.21 (release 20-01-2012 CrysAlis171 .NET)
(compiled Jan 23 2012,18:06:46)
Empirical absorption correction using spherical harmonics,
 implemented in SCALE3 ABSPACK scaling algorithm.
;
_exptl_crystal_colour 'silvery with metallic luster'
_exptl_crystal_density_diffrn 10.4876
_exptl_crystal_F_000 14756
_exptl_crystal_size_max 0.04
_exptl_crystal_size_mid 0.03
_exptl_crystal_size_min 0.02
_refine_diff_density_max 4.10
_refine_diff_density_min -3.79
_refine_ls_extinction_coef 78(9)
_refine_ls_extinction_method 'B-C type 1 Gaussian isotropic (Becker & Coppens, 1974)'
_refine_ls_goodness_of_fit_gt 1.12
_refine_ls_goodness_of_fit_ref 1.09
_refine_ls_number_constraints 12
_refine_ls_number_parameters 243
_refine_ls_number_reflns 4685
_refine_ls_number_restraints 0
_refine_ls_R_factor_all 0.0874
_refine_ls_R_factor_gt 0.0379
_refine_ls_shift/su_max 0.0143
_refine_ls_shift/su_mean 0.0016
_refine_ls_structure_factor_coef Fsqd
_refine_ls_weighting_details w=1/(\s^2^(I)+0.0004I^2^)
_refine_ls_weighting_scheme sigma
_refine_ls_wR_factor_gt 0.0651
_refine_ls_wR_factor_ref 0.0829
_reflns_number_gt 2800
_reflns_number_total 4685
_reflns_threshold_expression I>3\s(I)
_cod_data_source_file ic500616t_si_002.cif
_cod_data_source_block II
_cod_depositor_comments
;
The following automatic conversions were performed:

'_diffrn_radiation_probe' value 'X-ray' changed to 'x-ray' according
to
/usr/data/users/saulius/crontab/automatic-downloads/rss-feeds/ACS/lib/dictionaries/cif_core.dic
dictionary named 'cif_core.dic' version 2.4.2 from 2011-04-26.

Automatic conversion script
Id: cif_fix_values 2281 2013-09-26 08:29:07Z andrius 

 Adding full bibliography for 4339977--4339978.cif.

The following automatic conversions were performed:

data name '_atom_site_site_symmetry_mutiplicity' was replaced with
'_atom_site_site_symmetry_multiplicity' as specified in the
replacement file 'data/replacement-values/replacement_tags.lst'.

Automatic conversion script
Id: cif_correct_tags 9268 2022-04-12 08:56:07Z antanas 
;
_cod_original_cell_volume 5569.2(11)
_cod_database_code 4339978

loop_
_symmetry_equiv_pos_site_id
_symmetry_equiv_pos_as_xyz
1 x,y,z
2 -y,x-y,z
3 -x+y,-x,z
4 -x,-y,z+1/2
5 y,-x+y,z+1/2
6 x-y,x,z+1/2
7 -x,-y,-z
8 y,-x+y,-z
9 x-y,x,-z
10 x,y,-z+1/2
11 -y,x-y,-z+1/2
12 -x+y,-x,-z+1/2

loop_
_atom_site_label
_atom_site_type_symbol
_atom_site_fract_x
_atom_site_fract_y
_atom_site_fract_z
_atom_site_adp_type
_atom_site_U_iso_or_equiv
_atom_site_site_symmetry_multiplicity
_atom_site_occupancy
_atom_site_calc_flag
Au1 Au 0.78236(5) 0.17360(5) 0.25 Uani 0.0119(4) 6 1 d
Au2 Au 0.50216(5) -0.05464(5) 0.25 Uani 0.0116(4) 6 1 d
Au3 Au 0.72269(5) -0.11054(5) 0.25 Uani 0.0137(4) 6 1 d
Au4 Au 0.56970(3) 0.19067(3) 0.05107(5) Uani 0.0130(3) 12 1 d
Au5 Au 0.66824(4) 0.00419(4) -0.08027(4) Uani 0.0157(3) 12 1 d
Au6 Au 0.71663(6) 0.23328(6) -0.25 Uani 0.0153(5) 6 0.629(8) d
Cd6a Cd 0.71663(6) 0.23328(6) -0.25 Uani 0.0153(5) 6 0.371(8) d
Au7 Au 0.95616(19) 0.0981(7) 0.0512(3) Uani 0.0136(13) 12 0.47(5) d
Cd7a Cd 0.9632(11) 0.0784(19) 0.0510(5) Uani 0.029(4) 12 0.55(8) d
Cd1 Cd 0.91530(9) 0.30566(9) 0.25 Uani 0.0166(7) 6 1 d
Cd2 Cd 0.88953(11) -0.14332(10) 0.25 Uani 0.0424(10) 6 0.788(11) d
Au2b Au 0.88953(11) -0.14332(10) 0.25 Uani 0.0424(10) 6 0.212(11) d
Cd3 Cd 1.03565(9) 0.27459(11) 0.25 Uani 0.0233(8) 6 1 d
Cd4 Cd 0.36334(9) -0.07282(10) 0.25 Uani 0.0205(8) 6 1 d
Cd5 Cd 0.666667 0.333333 0.12606(18) Uani 0.0246(7) 4 1 d
Cd6 Cd 0.49419(7) 0.05304(7) 0.13838(9) Uani 0.0171(5) 12 1 d
Cd7 Cd 0.56059(8) -0.04692(8) 0.06721(9) Uani 0.0254(6) 12 1 d
Cd8 Cd 0.666667 0.333333 -0.25 Uani 0.0250(10) 2 1 d
Cd9 Cd 0.60477(7) 0.09099(7) -0.03145(11) Uani 0.0270(6) 12 1 d
Cd10 Cd 0.73776(7) 0.10249(7) 0.07164(9) Uani 0.0231(6) 12 1 d
Cd11 Cd 0.59026(10) -0.11569(10) 0.25 Uani 0.0223(8) 6 1 d
Cd12 Cd 0.42546(7) 0.15836(7) 0.05460(10) Uani 0.0226(5) 12 1 d
Cd13 Cd 0.70002(8) -0.06495(8) 0.42909(9) Uani 0.0277(7) 12 1 d
Cd14 Cd 0.81437(7) 0.38015(7) -0.14919(9) Uani 0.0223(6) 12 1 d
Cd15 Cd 0.55177(10) 0.19672(10) 0.25 Uani 0.0209(8) 6 1 d
Cd16 Cd 0.63738(11) 0.06108(12) 0.25 Uani 0.0402(10) 6 1 d
Cd17 Cd 0.69307(8) 0.21036(8) 0.14624(9) Uani 0.0251(7) 12 1 d
Cd18 Cd 0.89935(7) 0.17400(7) 0.13364(9) Uani 0.0194(6) 12 1 d
Cd19 Cd 0.77236(7) 0.16379(7) -0.37069(9) Uani 0.0185(6) 12 1 d
Cd20 Cd 0.70656(7) 0.25521(7) -0.05143(9) Uani 0.0221(5) 12 1 d
Cd21 Cd 0.82581(7) 0.06530(8) -0.04662(12) Uani 0.0316(6) 12 1 d
Cd22 Cd 0.77274(14) 0.03765(11) 0.25 Uani 0.0384(11) 6 1 d
Cd23 Cd 0.96771(9) 0.11746(10) -0.14659(11) Uani 0.0367(9) 12 1 d
Cd31 Cd 1 0 0.1320(4) Uani 0.0263(18) 4 0.510(8) d
Cd31a Cd 1 0 0.25 Uani 0.038(3) 2 0.548(12) d

loop_
_atom_site_aniso_label
_atom_site_aniso_type_symbol
_atom_site_aniso_U_11
_atom_site_aniso_U_22
_atom_site_aniso_U_33
_atom_site_aniso_U_12
_atom_site_aniso_U_13
_atom_site_aniso_U_23
Au1 Au 0.0103(4) 0.0115(4) 0.0142(5) 0.0056(4) 0 0
Au2 Au 0.0106(4) 0.0089(4) 0.0149(5) 0.0045(4) 0 0
Au3 Au 0.0113(5) 0.0109(5) 0.0164(5) 0.0036(4) 0 0
Au4 Au 0.0114(3) 0.0140(3) 0.0137(3) 0.0065(3) 0.0009(3) 0.0030(3)
Au5 Au 0.0160(3) 0.0156(3) 0.0154(3) 0.0079(3) -0.0004(3) -0.0014(3)
Au6 Au 0.0206(7) 0.0181(7) 0.0132(7) 0.0141(5) 0 0
Cd6a Cd 0.0206(7) 0.0181(7) 0.0132(7) 0.0141(5) 0 0
Au7 Au 0.0131(12) 0.009(2) 0.0151(11) 0.0032(9) 0.0024(7) -0.0035(10)
Cd7a Cd 0.023(3) 0.022(7) 0.0159(18) -0.009(4) 0.0027(15) -0.004(2)
Cd1 Cd 0.0168(9) 0.0136(9) 0.0174(10) 0.0061(7) 0 0
Cd2 Cd 0.0401(13) 0.0325(12) 0.0144(13) -0.0120(9) 0 0
Au2b Au 0.0401(13) 0.0325(12) 0.0144(13) -0.0120(9) 0 0
Cd3 Cd 0.0105(9) 0.0336(11) 0.0218(11) 0.0080(8) 0 0
Cd4 Cd 0.0108(9) 0.0215(10) 0.0245(11) 0.0046(8) 0 0
Cd5 Cd 0.0143(7) 0.0143(7) 0.0452(16) 0.0072(4) 0 0
Cd6 Cd 0.0212(7) 0.0134(6) 0.0174(7) 0.0092(6) 0.0027(5) 0.0036(5)
Cd7 Cd 0.0282(8) 0.0320(8) 0.0202(8) 0.0181(7) 0.0107(6) 0.0091(6)
Cd8 Cd 0.0116(10) 0.0116(10) 0.052(2) 0.0058(5) 0 0
Cd9 Cd 0.0271(8) 0.0161(7) 0.0440(9) 0.0155(6) 0.0045(6) -0.0012(6)
Cd10 Cd 0.0263(7) 0.0240(7) 0.0165(7) 0.0107(6) -0.0040(5) -0.0078(5)
Cd11 Cd 0.0165(9) 0.0276(11) 0.0307(11) 0.0170(8) 0 0
Cd12 Cd 0.0123(6) 0.0181(7) 0.0364(8) 0.0069(5) 0.0019(6) 0.0023(6)
Cd13 Cd 0.0392(9) 0.0283(8) 0.0197(8) 0.0199(7) 0.0099(6) -0.0012(6)
Cd14 Cd 0.0184(7) 0.0276(8) 0.0146(7) 0.0069(6) 0.0053(5) -0.0025(6)
Cd15 Cd 0.0259(10) 0.0181(10) 0.0115(10) 0.0056(8) 0 0
Cd16 Cd 0.0153(10) 0.0297(12) 0.0514(15) -0.0068(9) 0 0
Cd17 Cd 0.0315(8) 0.0423(9) 0.0174(8) 0.0304(7) -0.0041(6) 0.0003(6)
Cd18 Cd 0.0167(7) 0.0183(7) 0.0253(8) 0.0104(6) -0.0022(5) 0.0008(5)
Cd19 Cd 0.0186(7) 0.0175(7) 0.0190(7) 0.0088(6) 0.0007(5) -0.0022(5)
Cd20 Cd 0.0183(7) 0.0199(7) 0.0142(7) -0.0008(6) 0.0020(5) -0.0019(5)
Cd21 Cd 0.0193(7) 0.0265(8) 0.0551(11) 0.0160(6) -0.0101(7) -0.0119(7)
Cd22 Cd 0.0736(18) 0.0185(10) 0.0335(13) 0.0308(12) 0 0
Cd23 Cd 0.0535(11) 0.0668(12) 0.0189(9) 0.0518(10) 0.0044(7) 0.0101(8)
Cd31 Cd 0.0143(17) 0.0143(17) 0.050(4) 0.0071(9) 0 0
Cd31a Cd 0.012(2) 0.012(2) 0.089(7) 0.0061(12) 0 0

loop_
_atom_type_symbol
_atom_type_scat_dispersion_real
_atom_type_scat_dispersion_imag
_atom_type_scat_source
Au -2.0133 8.8022 'International Tables Vol C tables 4.2.6.8 and 6.1.1.1'
Cd -0.8075 1.2024 'International Tables Vol C tables 4.2.6.8 and 6.1.1.1'
